data_7202251
loop_
_publ_author_name
'He, Haiyan'
'Dai, Fangna'
'Xie, Aiping'
'Tong, Xin'
'Sun, Daofeng'

_publ_section_title
;
 Three novel 3D metal--organic frameworks with a 1D ladder, tube or
 chain as assembly units
;
_journal_issue 10
_journal_name_full CrystEngComm
_journal_page_first 1429
_journal_paper_doi 10.1039/b808373h
_journal_volume 10
_journal_year 2008
_chemical_formula_sum 'C38 H26 Cu4 N4 O18 S'
_chemical_formula_weight 1112.85
_chemical_name_systematic
;
?
;
_space_group_IT_number 15
_symmetry_cell_setting monoclinic
_symmetry_space_group_name_Hall '-C 2yc'
_symmetry_space_group_name_H-M 'C 1 2/c 1'
_atom_sites_solution_hydrogens geom
_atom_sites_solution_primary direct
_atom_sites_solution_secondary difmap
_audit_creation_method SHELXL-97
_cell_angle_alpha 90.00
_cell_angle_beta 126.7420(10)
_cell_angle_gamma 90.00
_cell_formula_units_Z 4
_cell_length_a 33.5656(8)
_cell_length_b 6.6676(2)
_cell_length_c 21.2236(5)
_cell_measurement_reflns_used 3264
_cell_measurement_temperature 298(2)
_cell_measurement_theta_max 22.65
_cell_measurement_theta_min 2.50
_cell_volume 3806.26(18)
_computing_structure_refinement 'SHELXL-97 (Sheldrick, 1997)'
_computing_structure_solution 'SHELXS-97 (Sheldrick, 1990)'
_diffrn_ambient_temperature 298(2)
_diffrn_measured_fraction_theta_full 0.998
_diffrn_measured_fraction_theta_max 0.998
_diffrn_measurement_device_type 'Bruker SMART CCD area detector'
_diffrn_measurement_method 'phi and omega scans'
_diffrn_radiation_monochromator graphite
_diffrn_radiation_source 'fine-focus sealed tube'
_diffrn_radiation_type MoK\a
_diffrn_radiation_wavelength 0.71073
_diffrn_reflns_av_R_equivalents 0.0452
_diffrn_reflns_av_sigmaI/netI 0.0467
_diffrn_reflns_limit_h_max 32
_diffrn_reflns_limit_h_min -36
_diffrn_reflns_limit_k_max 7
_diffrn_reflns_limit_k_min -7
_diffrn_reflns_limit_l_max 23
_diffrn_reflns_limit_l_min -23
_diffrn_reflns_number 12823
_diffrn_reflns_theta_full 23.29
_diffrn_reflns_theta_max 23.29
_diffrn_reflns_theta_min 1.51
_exptl_absorpt_coefficient_mu 2.351
_exptl_absorpt_correction_T_max 0.8915
_exptl_absorpt_correction_T_min 0.7989
_exptl_absorpt_correction_type multi-scan
_exptl_crystal_colour blue
_exptl_crystal_density_diffrn 1.942
_exptl_crystal_density_method 'not measured'
_exptl_crystal_description plate
_exptl_crystal_F_000 2232
_exptl_crystal_size_max 0.10
_exptl_crystal_size_mid 0.10
_exptl_crystal_size_min 0.05
_refine_diff_density_max 3.295
_refine_diff_density_min -0.698
_refine_diff_density_rms 0.169
_refine_ls_extinction_method none
_refine_ls_goodness_of_fit_ref 1.101
_refine_ls_matrix_type full
_refine_ls_number_parameters 294
_refine_ls_number_reflns 2738
_refine_ls_number_restraints 0
_refine_ls_restrained_S_all 1.101
_refine_ls_R_factor_all 0.0811
_refine_ls_R_factor_gt 0.0606
_refine_ls_shift/su_max 0.001
_refine_ls_shift/su_mean 0.000
_refine_ls_structure_factor_coef Fsqd
_refine_ls_weighting_details 'calc w=1/[\s^2^(Fo^2^)+(0.1023P)^2^+23.1305P] where P=(Fo^2^+2Fc^2^)/3'
_refine_ls_weighting_scheme calc
_refine_ls_wR_factor_gt 0.1588
_refine_ls_wR_factor_ref 0.1718
_reflns_number_gt 2108
_reflns_number_total 2738
_reflns_threshold_expression >2sigma(I)
_cod_data_source_file b808373h.txt
_cod_data_source_block 080418c
_cod_original_cell_volume 3806.26(17)
_cod_original_sg_symbol_H-M 'C 2/c'
_cod_database_code 7202251

loop_
_symmetry_equiv_pos_as_xyz
'x, y, z'
'-x, y, -z+1/2'
'x+1/2, y+1/2, z'
'-x+1/2, y+1/2, -z+1/2'
'-x, -y, -z'
'x, -y, z-1/2'
'-x+1/2, -y+1/2, -z'
'x+1/2, -y+1/2, z-1/2'

loop_
_atom_site_label
_atom_site_type_symbol
_atom_site_fract_x
_atom_site_fract_y
_atom_site_fract_z
_atom_site_U_iso_or_equiv
_atom_site_adp_type
_atom_site_occupancy
_atom_site_symmetry_multiplicity
_atom_site_calc_flag
_atom_site_refinement_flags
_atom_site_disorder_assembly
_atom_site_disorder_group
S S 1.0000 0.9738(4) 0.7500 0.0271(7) Uani 1 2 d S . .
Cu1 Cu 0.89735(3) 0.65965(14) 0.64687(5) 0.0232(3) Uani 1 1 d . . .
Cu2 Cu 1.00132(3) 0.51301(14) 0.81957(5) 0.0200(3) Uani 1 1 d . . .
O1 O 0.8841(2) 0.6532(9) 0.7244(3) 0.0351(16) Uani 1 1 d . . .
O2 O 0.95322(19) 0.5546(10) 0.8394(3) 0.0358(16) Uani 1 1 d . . .
O3 O 0.95108(19) 0.5176(8) 1.0688(3) 0.0267(14) Uani 1 1 d . . .
O4 O 0.87856(19) 0.4384(9) 1.0458(3) 0.0288(14) Uani 1 1 d . . .
O5 O 0.7224(2) 0.5927(12) 0.7855(3) 0.0512(19) Uani 1 1 d . . .
O6 O 0.7249(2) 0.5857(10) 0.6827(3) 0.0358(15) Uani 1 1 d . . .
O7 O 0.95150(17) 0.4680(7) 0.7054(3) 0.0162(12) Uani 1 1 d . . .
O8 O 0.9664(2) 0.8439(8) 0.6805(3) 0.0375(15) Uani 1 1 d . . .
O9 O 0.9707(3) 1.0966(9) 0.7647(4) 0.0454(17) Uani 1 1 d . . .
C1 C 0.8793(3) 0.5857(12) 0.8282(4) 0.0193(17) Uani 1 1 d . . .
C2 C 0.9046(3) 0.5530(11) 0.9090(4) 0.0181(17) Uani 1 1 d . . .
H2 H 0.9391 0.5430 0.9422 0.022 Uiso 1 1 calc R . .
C3 C 0.8776(3) 0.5356(11) 0.9389(4) 0.0203(18) Uani 1 1 d . . .
C4 C 0.8261(3) 0.5542(12) 0.8890(4) 0.0218(18) Uani 1 1 d . . .
H4 H 0.8083 0.5464 0.9095 0.026 Uiso 1 1 calc R . .
C5 C 0.8015(3) 0.5836(12) 0.8101(4) 0.0230(18) Uani 1 1 d . . .
C6 C 0.8278(3) 0.6004(12) 0.7796(4) 0.0232(18) Uani 1 1 d . . .
H6 H 0.8110 0.6219 0.7260 0.028 Uiso 1 1 calc R . .
C7 C 0.9087(3) 0.6000(12) 0.7958(4) 0.0259(19) Uani 1 1 d . . .
C8 C 0.9045(3) 0.4976(11) 1.0246(4) 0.0182(18) Uani 1 1 d . . .
C9 C 0.7452(3) 0.5902(13) 0.7582(5) 0.032(2) Uani 1 1 d . . .
C10 C 0.8433(4) 1.0244(15) 0.6325(5) 0.056(3) Uani 1 1 d . . .
H10 H 0.8678 1.0280 0.6865 0.067 Uiso 1 1 calc R . .
C11 C 0.8077(4) 1.1693(16) 0.5994(5) 0.063(4) Uani 1 1 d . . .
H11 H 0.8086 1.2680 0.6312 0.075 Uiso 1 1 calc R . .
C12 C 0.7699(3) 1.1729(13) 0.5190(5) 0.035(2) Uani 1 1 d . . .
C13 C 0.7721(4) 1.0225(16) 0.4761(5) 0.058(3) Uani 1 1 d . . .
H13 H 0.7486 1.0189 0.4217 0.070 Uiso 1 1 calc R . .
C14 C 0.8083(4) 0.8799(16) 0.5131(5) 0.052(3) Uani 1 1 d . . .
H14 H 0.8076 0.7788 0.4823 0.062 Uiso 1 1 calc R . .
C15 C 0.8905(3) 0.0709(14) 0.8605(5) 0.037(2) Uani 1 1 d . . .
H15 H 0.8697 0.0959 0.8067 0.045 Uiso 1 1 calc R . .
C16 C 0.9415(3) 0.0508(14) 0.8976(5) 0.039(2) Uani 1 1 d . . .
H16 H 0.9543 0.0626 0.8693 0.047 Uiso 1 1 calc R . .
C17 C 0.9727(3) 0.0125(11) 0.9785(4) 0.0225(18) Uani 1 1 d . . .
C18 C 0.9510(3) 0.0026(13) 1.0171(5) 0.032(2) Uani 1 1 d . . .
H18 H 0.9708 -0.0165 1.0713 0.039 Uiso 1 1 calc R . .
C19 C 0.9003(3) 0.0207(13) 0.9758(5) 0.036(2) Uani 1 1 d . . .
H19 H 0.8864 0.0080 1.0027 0.044 Uiso 1 1 calc R . .
N1 N 0.8448(3) 0.8747(11) 0.5906(4) 0.0342(18) Uani 1 1 d . . .
N2 N 0.8702(2) 0.0559(11) 0.8984(4) 0.0333(17) Uani 1 1 d . . .

loop_
_atom_site_aniso_label
_atom_site_aniso_U_11
_atom_site_aniso_U_22
_atom_site_aniso_U_33
_atom_site_aniso_U_23
_atom_site_aniso_U_13
_atom_site_aniso_U_12
S 0.0383(18) 0.0187(16) 0.0333(17) 0.000 0.0262(15) 0.000
Cu1 0.0226(6) 0.0337(6) 0.0161(5) 0.0067(4) 0.0131(4) 0.0126(4)
Cu2 0.0107(5) 0.0391(7) 0.0110(5) 0.0049(4) 0.0069(4) 0.0038(4)
O1 0.028(3) 0.063(4) 0.018(3) 0.019(3) 0.016(3) 0.027(3)
O2 0.012(3) 0.084(5) 0.011(3) 0.011(3) 0.007(3) 0.012(3)
O3 0.012(3) 0.055(4) 0.010(3) 0.006(2) 0.005(2) 0.001(2)
O4 0.018(3) 0.052(4) 0.017(3) -0.001(2) 0.011(3) -0.015(3)
O5 0.021(3) 0.109(6) 0.032(3) 0.001(4) 0.021(3) 0.001(4)
O6 0.020(3) 0.063(4) 0.016(3) 0.001(3) 0.005(3) 0.000(3)
O7 0.009(3) 0.027(3) 0.012(3) 0.002(2) 0.005(2) 0.003(2)
O8 0.041(4) 0.029(4) 0.033(3) 0.001(3) 0.017(3) -0.004(3)
O9 0.071(5) 0.028(3) 0.067(4) 0.009(3) 0.057(4) 0.013(3)
C1 0.016(4) 0.026(4) 0.018(4) -0.004(3) 0.011(3) -0.001(3)
C2 0.013(4) 0.031(5) 0.012(4) 0.004(3) 0.008(3) 0.003(3)
C3 0.015(4) 0.030(5) 0.015(4) 0.000(3) 0.009(3) 0.000(3)
C4 0.021(4) 0.031(5) 0.023(4) 0.002(3) 0.019(4) -0.001(4)
C5 0.012(4) 0.030(5) 0.022(4) 0.000(4) 0.007(4) -0.001(3)
C6 0.023(5) 0.030(5) 0.011(4) -0.001(3) 0.008(3) 0.000(4)
C7 0.029(5) 0.028(5) 0.026(5) 0.000(4) 0.020(4) 0.005(4)
C8 0.026(5) 0.020(4) 0.014(4) 0.005(3) 0.014(4) 0.009(3)
C9 0.017(4) 0.038(5) 0.031(5) 0.008(4) 0.008(4) 0.001(4)
C10 0.073(8) 0.060(7) 0.021(5) 0.005(5) 0.021(5) 0.031(6)
C11 0.087(8) 0.057(7) 0.028(5) 0.010(5) 0.026(6) 0.049(6)
C12 0.038(5) 0.042(6) 0.035(5) 0.013(4) 0.027(4) 0.016(4)
C13 0.049(7) 0.069(8) 0.024(5) 0.005(5) 0.005(5) 0.041(6)
C14 0.049(6) 0.057(7) 0.040(6) -0.006(5) 0.022(5) 0.025(5)
C15 0.029(5) 0.039(6) 0.029(5) -0.001(4) 0.009(4) 0.003(4)
C16 0.023(5) 0.051(6) 0.038(5) -0.004(4) 0.015(4) -0.004(4)
C17 0.016(4) 0.023(5) 0.022(4) -0.006(3) 0.008(4) -0.002(3)
C18 0.017(5) 0.047(6) 0.022(4) -0.003(4) 0.006(4) 0.003(4)
C19 0.030(5) 0.051(6) 0.035(5) -0.009(4) 0.023(5) 0.000(4)
N1 0.037(4) 0.044(5) 0.024(4) 0.010(3) 0.019(4) 0.017(4)
N2 0.017(4) 0.043(5) 0.035(4) -0.008(3) 0.013(4) -0.004(3)

loop_
_atom_type_symbol
_atom_type_description
_atom_type_scat_dispersion_real
_atom_type_scat_dispersion_imag
_atom_type_scat_source
C C 0.0033 0.0016 'International Tables Vol C Tables 4.2.6.8 and 6.1.1.4'
H H 0.0000 0.0000 'International Tables Vol C Tables 4.2.6.8 and 6.1.1.4'
N N 0.0061 0.0033 'International Tables Vol C Tables 4.2.6.8 and 6.1.1.4'
O O 0.0106 0.0060 'International Tables Vol C Tables 4.2.6.8 and 6.1.1.4'
S S 0.1246 0.1234 'International Tables Vol C Tables 4.2.6.8 and 6.1.1.4'
Cu Cu 0.3201 1.2651 'International Tables Vol C Tables 4.2.6.8 and 6.1.1.4'

loop_
_geom_angle_atom_site_label_1
_geom_angle_atom_site_label_2
_geom_angle_atom_site_label_3
_geom_angle
_geom_angle_site_symmetry_1
_geom_angle_site_symmetry_3
_geom_angle_publ_flag
O9 S O9 111.2(5) 2_756 . ?
O9 S O8 109.0(3) 2_756 . ?
O9 S O8 109.4(4) . . ?
O9 S O8 109.4(4) 2_756 2_756 ?
O9 S O8 109.0(3) . 2_756 ?
O8 S O8 108.7(5) . 2_756 ?
O7 Cu1 O1 92.6(2) . . ?
O7 Cu1 O4 92.6(2) . 6_565 ?
O1 Cu1 O4 146.7(3) . 6_565 ?
O7 Cu1 N1 175.8(3) . . ?
O1 Cu1 N1 87.4(2) . . ?
O4 Cu1 N1 89.7(2) 6_565 . ?
O7 Cu1 O8 76.8(2) . . ?
O1 Cu1 O8 116.3(2) . . ?
O4 Cu1 O8 97.0(2) 6_565 . ?
N1 Cu1 O8 99.4(3) . . ?
O2 Cu2 O3 86.2(2) . 5_767 ?
O2 Cu2 O7 177.6(2) . 2_756 ?
O3 Cu2 O7 96.1(2) 5_767 2_756 ?
O2 Cu2 O7 94.9(2) . . ?
O3 Cu2 O7 165.1(2) 5_767 . ?
O7 Cu2 O7 82.7(2) 2_756 . ?
O2 Cu2 Cu2 134.96(16) . 2_756 ?
O3 Cu2 Cu2 138.87(16) 5_767 2_756 ?
O7 Cu2 Cu2 42.80(13) 2_756 2_756 ?
O7 Cu2 Cu2 42.61(14) . 2_756 ?
C7 O1 Cu1 134.6(5) . . ?
C7 O2 Cu2 132.2(5) . . ?
C8 O3 Cu2 130.8(5) . 5_767 ?
C8 O4 Cu1 131.3(5) . 6_566 ?
Cu1 O7 Cu2 108.8(2) . 2_756 ?
Cu1 O7 Cu2 117.7(2) . . ?
Cu2 O7 Cu2 94.6(2) 2_756 . ?
S O8 Cu1 129.7(3) . . ?
C6 C1 C2 119.5(7) . . ?
C6 C1 C7 121.4(7) . . ?
C2 C1 C7 119.1(7) . . ?
C3 C2 C1 119.2(7) . . ?
C2 C3 C4 119.9(7) . . ?
C2 C3 C8 119.2(7) . . ?
C4 C3 C8 120.9(7) . . ?
C5 C4 C3 120.7(7) . . ?
C4 C5 C6 119.9(7) . . ?
C4 C5 C9 118.1(7) . . ?
C6 C5 C9 121.9(7) . . ?
C5 C6 C1 120.6(7) . . ?
O2 C7 O1 126.5(7) . . ?
O2 C7 C1 118.1(7) . . ?
O1 C7 C1 115.3(7) . . ?
O4 C8 O3 125.7(6) . . ?
O4 C8 C3 116.5(7) . . ?
O3 C8 C3 117.7(7) . . ?
O5 C9 O6 124.8(7) . . ?
O5 C9 C5 121.8(8) . . ?
O6 C9 C5 113.4(7) . . ?
N1 C10 C11 123.4(9) . . ?
C10 C11 C12 121.3(9) . . ?
C13 C12 C11 115.3(8) . . ?
C13 C12 C12 121.9(10) . 7_676 ?
C11 C12 C12 122.8(10) . 7_676 ?
C14 C13 C12 120.3(9) . . ?
N1 C14 C13 124.9(9) . . ?
N2 C15 C16 123.2(8) . . ?
C15 C16 C17 118.5(8) . . ?
C18 C17 C16 117.3(8) . . ?
C18 C17 C17 121.4(9) . 5_757 ?
C16 C17 C17 121.2(9) . 5_757 ?
C19 C18 C17 120.4(8) . . ?
N2 C19 C18 122.4(8) . . ?
C14 N1 C10 114.8(7) . . ?
C14 N1 Cu1 125.4(6) . . ?
C10 N1 Cu1 119.8(6) . . ?
C15 N2 C19 118.1(7) . . ?

loop_
_geom_bond_atom_site_label_1
_geom_bond_atom_site_label_2
_geom_bond_distance
_geom_bond_site_symmetry_2
_geom_bond_publ_flag
S O9 1.449(6) 2_756 ?
S O9 1.449(6) . ?
S O8 1.486(6) . ?
S O8 1.486(6) 2_756 ?
Cu1 O7 1.944(5) . ?
Cu1 O1 1.944(5) . ?
Cu1 O4 1.952(5) 6_565 ?
Cu1 N1 2.018(7) . ?
Cu1 O8 2.325(6) . ?
Cu2 O2 1.916(5) . ?
Cu2 O3 1.919(5) 5_767 ?
Cu2 O7 1.970(5) 2_756 ?
Cu2 O7 1.978(5) . ?
Cu2 Cu2 2.9012(17) 2_756 ?
O1 C7 1.268(9) . ?
O2 C7 1.236(9) . ?
O3 C8 1.260(9) . ?
O3 Cu2 1.919(5) 5_767 ?
O4 C8 1.259(9) . ?
O4 Cu1 1.952(5) 6_566 ?
O5 C9 1.203(10) . ?
O6 C9 1.314(10) . ?
O7 Cu2 1.970(5) 2_756 ?
C1 C6 1.389(10) . ?
C1 C2 1.402(10) . ?
C1 C7 1.506(11) . ?
C2 C3 1.387(10) . ?
C3 C4 1.391(11) . ?
C3 C8 1.492(10) . ?
C4 C5 1.368(10) . ?
C5 C6 1.376(11) . ?
C5 C9 1.514(11) . ?
C10 N1 1.358(11) . ?
C10 C11 1.361(13) . ?
C11 C12 1.389(12) . ?
C12 C13 1.385(12) . ?
C12 C12 1.486(16) 7_676 ?
C13 C14 1.363(13) . ?
C14 N1 1.340(11) . ?
C15 N2 1.333(11) . ?
C15 C16 1.397(12) . ?
C16 C17 1.399(12) . ?
C17 C18 1.388(12) . ?
C17 C17 1.487(15) 5_757 ?
C18 C19 1.376(12) . ?
C19 N2 1.337(11) . ?
